data_7126491
loop_
_publ_author_name
'Levine, Andrew M.'
'Bu, Guanhong'
'Biswas, Sankarsan'
'Tsai, Esther H. R.'
'Braunschweig, Adam B.'
'Nannenga, Brent L.'

_publ_section_title
;
 Crystal structure and orientation of organic semiconductor thin films by
 microcrystal electron diffraction and grazing-incidence wide-angle X-ray
 scattering.
;
_journal_issue 30
_journal_name_full 'Chemical communications (Cambridge, England)'
_journal_page_first 4204
_journal_page_last 4207
_journal_paper_doi 10.1039/d0cc00119h
_journal_volume 56
_journal_year 2020
_chemical_formula_sum 'C128 H96 N16 O16'
_chemical_formula_weight 2114.27
_chemical_name_common 'dPyr PDI'
_chemical_name_systematic 'dipyrrolodine perylene diimide'
_space_group_crystal_system monoclinic
_space_group_IT_number 9
_space_group_name_Hall 'C -2yc'
_space_group_name_H-M_alt 'C 1 c 1'
_atom_sites_solution_hydrogens geom
_audit_creation_method SHELXL-2018/3
_audit_update_record
;
2019-11-05 deposited with the CCDC.	2020-03-13 downloaded from the CCDC.
;
_cell_angle_alpha 90.00(3)
_cell_angle_beta 101.29(3)
_cell_angle_gamma 90.00(3)
_cell_formula_units_Z 1
_cell_length_a 22.050(4)
_cell_length_b 10.760(2)
_cell_length_c 9.340(2)
_cell_measurement_temperature 77
_cell_volume 2173.1(8)
_computing_structure_refinement 'SHELXL-2018/3 (Sheldrick, 2018)'
_computing_structure_solution 'SHELXT 2018/2 (Sheldrick, 2018)'
_diffrn_ambient_temperature 77
_diffrn_measured_fraction_theta_full 0.908
_diffrn_measured_fraction_theta_max 0.861
_diffrn_measurement_device_type Titan_Krios
_diffrn_radiation_type electron
_diffrn_radiation_wavelength 1.000
_diffrn_reflns_av_R_equivalents 0.1844
_diffrn_reflns_av_unetI/netI 0.2247
_diffrn_reflns_Laue_measured_fraction_full 0.908
_diffrn_reflns_Laue_measured_fraction_max 0.861
_diffrn_reflns_limit_h_max 35
_diffrn_reflns_limit_h_min -36
_diffrn_reflns_limit_k_max 17
_diffrn_reflns_limit_k_min -17
_diffrn_reflns_limit_l_max 14
_diffrn_reflns_limit_l_min -13
_diffrn_reflns_number 23427
_diffrn_reflns_point_group_measured_fraction_full 0.903
_diffrn_reflns_point_group_measured_fraction_max 0.828
_diffrn_reflns_theta_full 36.870
_diffrn_reflns_theta_max 56.438
_diffrn_reflns_theta_min 4.504
_exptl_absorpt_coefficient_mu 0.000
_exptl_crystal_density_diffrn 1.616
_exptl_crystal_description Micro/Nanocrystals
_exptl_crystal_F_000 439
_refine_diff_density_max 0.453
_refine_diff_density_min -0.385
_refine_diff_density_rms 0.072
_refine_ls_abs_structure_details
;
 All f" are zero, so absolute structure could not be determined
;
_refine_ls_extinction_coef 0.12(4)
_refine_ls_extinction_expression Fc^*^=kFc[1+0.001xFc^2^\l^3^/sin(2\q)]^-1/4^
_refine_ls_extinction_method 'SHELXL-2018/3 (Sheldrick 2018)'
_refine_ls_goodness_of_fit_ref 1.423
_refine_ls_hydrogen_treatment constr
_refine_ls_matrix_type full
_refine_ls_number_parameters 162
_refine_ls_number_reflns 8728
_refine_ls_number_restraints 2
_refine_ls_restrained_S_all 1.422
_refine_ls_R_factor_all 0.2355
_refine_ls_R_factor_gt 0.1991
_refine_ls_shift/su_max 0.000
_refine_ls_shift/su_mean 0.000
_refine_ls_structure_factor_coef Fsqd
_refine_ls_weighting_details 'w=1/[\s^2^(Fo^2^)+(0.2000P)^2^] where P=(Fo^2^+2Fc^2^)/3'
_refine_ls_weighting_scheme calc
_refine_ls_wR_factor_gt 0.4813
_refine_ls_wR_factor_ref 0.5085
_reflns_Friedel_coverage 0.922
_reflns_Friedel_fraction_full 0.898
_reflns_Friedel_fraction_max 0.795
_reflns_number_gt 5207
_reflns_number_total 8728
_reflns_threshold_expression 'I > 2\s(I)'
_cod_data_source_file d0cc00119h2.cif
_cod_data_source_block dPyr_all_b
_cod_original_sg_symbol_H-M 'C c'
_cod_database_code 7126491
_shelx_shelxl_version_number 2018/3
_shelx_space_group_comment
;
The symmetry employed for this shelxl refinement is uniquely defined
by the following loop, which should always be used as a source of
symmetry information in preference to the above space-group names.
They are only intended as comments.
;

loop_
_space_group_symop_operation_xyz
'x, y, z'
'x, -y, z+1/2'
'x+1/2, y+1/2, z'
'x+1/2, -y+1/2, z+1/2'

loop_
_atom_site_label
_atom_site_type_symbol
_atom_site_fract_x
_atom_site_fract_y
_atom_site_fract_z
_atom_site_U_iso_or_equiv
_atom_site_adp_type
_atom_site_occupancy
_atom_site_site_symmetry_order
_atom_site_calc_flag
_atom_site_refinement_flags_posn
_atom_site_refinement_flags_adp
_atom_site_refinement_flags_occupancy
_atom_site_disorder_assembly
_atom_site_disorder_group
C1 C 0.4523(4) 0.3874(8) 0.8021(11) 0.0153(16) Uiso 1 1 d . . . . .
H1A H 0.485092 0.350019 0.873588 0.018 Uiso 1 1 calc R U . . .
H1AB H 0.469718 0.423630 0.723950 0.018 Uiso 1 1 calc R U . . .
C2 C 0.6175(3) 0.1577(7) 0.6616(9) 0.0067(12) Uiso 1 1 d . . . . .
N3 N 0.7367(3) 0.0948(7) 0.8284(9) 0.0126(13) Uiso 1 1 d . . . . .
H3 H 0.771041 0.064150 0.874404 0.015 Uiso 1 1 calc R U . . .
C3 C 0.5567(5) 0.3887(10) 0.2061(13) 0.022(2) Uiso 1 1 d . . . . .
H3A H 0.541166 0.416084 0.291092 0.027 Uiso 1 1 calc R U . . .
H3AB H 0.522981 0.351008 0.137606 0.027 Uiso 1 1 calc R U . . .
C4 C 0.3363(5) 0.2062(10) 0.5275(12) 0.022(2) Uiso 1 1 d . . . . .
H4 H 0.300970 0.221574 0.565084 0.026 Uiso 1 1 calc R U . . .
C5 C 0.4184(5) 0.4753(12) 0.8663(14) 0.030(2) Uiso 1 1 d . . . . .
H5A H 0.447193 0.520032 0.940267 0.036 Uiso 1 1 calc R U . . .
H5B H 0.400950 0.535022 0.791677 0.036 Uiso 1 1 calc R U . . .
C6 C 0.7325(5) 0.1233(10) 0.6867(12) 0.0200(19) Uiso 1 1 d . . . . .
C7 C 0.5223(4) 0.1443(8) 0.7989(10) 0.0114(15) Uiso 1 1 d . . . . .
H7 H 0.488087 0.140551 0.843451 0.014 Uiso 1 1 calc R U . . .
C008 C 0.5637(4) 0.1866(8) 0.5810(10) 0.0106(14) Uiso 1 1 d . . . . .
C8 C 0.4546(4) 0.2028(9) 0.5661(11) 0.0156(16) Uiso 1 1 d . . . . .
C9 C 0.6039(4) 0.2443(8) 0.3670(11) 0.0144(16) Uiso 1 1 d . . . . .
C00A C 0.3151(6) 0.0931(13) 0.1014(16) 0.035(3) Uiso 1 1 d . . . . .
O00B O 0.7801(4) 0.1282(9) 0.6367(11) 0.0264(17) Uiso 1 1 d . . . . .
N00C N 0.6044(4) 0.3041(8) 0.2465(10) 0.0185(15) Uiso 1 1 d . . . . .
C00G C 0.5094(4) 0.1751(9) 0.6429(11) 0.0146(17) Uiso 1 1 d . . . . .
C00J C 0.6710(4) 0.1650(10) 0.5895(11) 0.0171(17) Uiso 1 1 d . . . . .
O00K O 0.2977(5) 0.1025(11) -0.0350(13) 0.035(2) Uiso 1 1 d . . . . .
O00L O 0.7040(3) 0.0909(7) 1.0298(9) 0.0168(13) Uiso 1 1 d . . . . .
C00M C 0.3302(4) 0.1596(10) 0.3898(11) 0.0161(17) Uiso 1 1 d . . . . .
C00N C 0.6318(5) 0.1219(12) 0.8115(15) 0.027(2) Uiso 1 1 d . . . . .
O00O O 0.2245(4) 0.1369(9) 0.3609(11) 0.0247(16) Uiso 1 1 d . . . . .
N01 N 0.4028(4) 0.2972(9) 0.7460(11) 0.0213(17) Uiso 1 1 d . . . . .
N0 N 0.2646(4) 0.0923(8) 0.1778(11) 0.0209(17) Uiso 1 1 d . . . . .
H0 H 0.229287 0.065852 0.132218 0.025 Uiso 1 1 calc R U . . .
C09 C 0.5750(4) 0.1217(9) 0.8819(12) 0.0177(17) Uiso 1 1 d . . . . .
H09 H 0.578254 0.105916 0.981070 0.021 Uiso 1 1 calc R U . . .
C001 C 0.6606(4) 0.3318(9) 0.1983(12) 0.0192(18) Uiso 1 1 d . . . . .
H00A H 0.678210 0.258303 0.162273 0.023 Uiso 1 1 calc R U . . .
H00B H 0.690930 0.369693 0.275086 0.023 Uiso 1 1 calc R U . . .
C0 C 0.6361(4) 0.4252(9) 0.0735(11) 0.0177(17) Uiso 1 1 d . . . . .
H0A H 0.618563 0.381774 -0.016073 0.021 Uiso 1 1 calc R U . . .
H0AB H 0.668967 0.479319 0.055505 0.021 Uiso 1 1 calc R U . . .
C00P C 0.4431(4) 0.1718(8) 0.4123(10) 0.0096(14) Uiso 1 1 d . . . . .
C00Q C 0.3940(4) 0.2313(9) 0.6134(11) 0.0152(16) Uiso 1 1 d . . . . .
C00R C 0.4921(4) 0.1829(8) 0.3362(10) 0.0111(15) Uiso 1 1 d . . . . .
C00S C 0.6916(3) 0.1106(6) 0.9025(8) 0.0014(11) Uiso 1 1 d . . . . .
C00T C 0.4212(5) 0.1243(10) 0.1163(13) 0.0210(19) Uiso 1 1 d . . . . .
H00T H 0.413926 0.097099 0.019947 0.025 Uiso 1 1 calc R U . . .
C00U C 0.3768(5) 0.1549(11) 0.3201(14) 0.026(2) Uiso 1 1 d . . . . .
C00V C 0.3474(5) 0.3445(11) 0.8028(13) 0.026(2) Uiso 1 1 d . . . . .
H00C H 0.325751 0.276277 0.838629 0.032 Uiso 1 1 calc R U . . .
H00D H 0.318895 0.387181 0.726231 0.032 Uiso 1 1 calc R U . . .
C00W C 0.3763(3) 0.1331(7) 0.1827(9) 0.0076(13) Uiso 1 1 d . . . . .
C00X C 0.3734(5) 0.4340(11) 0.9267(13) 0.026(2) Uiso 1 1 d . . . . .
H00E H 0.344239 0.498596 0.939524 0.031 Uiso 1 1 calc R U . . .
H00F H 0.388298 0.391693 1.018515 0.031 Uiso 1 1 calc R U . . .
C00Y C 0.4846(5) 0.1567(11) 0.1893(13) 0.024(2) Uiso 1 1 d . . . . .
H00Y H 0.517323 0.159230 0.139864 0.029 Uiso 1 1 calc R U . . .
C010 C 0.2695(5) 0.1305(11) 0.3169(13) 0.021(2) Uiso 1 1 d . . . . .
C011 C 0.5842(4) 0.5024(7) 0.1327(10) 0.0112(14) Uiso 1 1 d . . . . .
H01A H 0.601682 0.565433 0.202991 0.013 Uiso 1 1 calc R U . . .
H01B H 0.554274 0.539523 0.054512 0.013 Uiso 1 1 calc R U . . .
C012 C 0.5591(3) 0.2013(7) 0.4330(9) 0.0087(13) Uiso 1 1 d . . . . .
C013 C 0.6653(4) 0.2035(10) 0.4486(11) 0.0189(18) Uiso 1 1 d . . . . .
H013 H 0.699469 0.204312 0.404048 0.023 Uiso 1 1 calc R U . . .

loop_
_atom_type_symbol
_atom_type_description
_atom_type_scat_dispersion_real
_atom_type_scat_dispersion_imag
_atom_type_scat_source
H H 0.0000 0.0000 'International Tables Vol C Tables 4.2.6.8 and 6.1.1.4'
C C 0.0000 0.0000 'International Tables Vol C Tables 4.2.6.8 and 6.1.1.4'
N N 0.0000 0.0000 'International Tables Vol C Tables 4.2.6.8 and 6.1.1.4'
O O 0.0000 0.0000 'International Tables Vol C Tables 4.2.6.8 and 6.1.1.4'

loop_
_geom_angle_atom_site_label_1
_geom_angle_atom_site_label_2
_geom_angle_atom_site_label_3
_geom_angle
_geom_angle_site_symmetry_1
_geom_angle_site_symmetry_3
_geom_angle_publ_flag
C5 C1 N01 100.0(8) . . ?
C008 C2 C00N 128.9(9) . . ?
C008 C2 C00J 116.2(8) . . ?
C00N C2 C00J 114.9(8) . . ?
C00S N3 C6 124.7(7) . . ?
N00C C3 C011 106.9(8) . . ?
C00M C4 C00Q 121.8(10) . . ?
C00X C5 C1 117.7(12) . . ?
O00B C6 N3 118.9(9) . . ?
O00B C6 C00J 118.7(10) . . ?
N3 C6 C00J 122.0(9) . . ?
C09 C7 C00G 128.1(9) . . ?
C2 C008 C012 118.9(8) . . ?
C2 C008 C00G 118.8(8) . . ?
C012 C008 C00G 120.9(7) . . ?
C00G C8 C00P 117.0(9) . . ?
C00G C8 C00Q 130.9(9) . . ?
C00P C8 C00Q 110.0(7) . . ?
N00C C9 C012 134.4(9) . . ?
N00C C9 C013 115.5(9) . . ?
C012 C9 C013 109.9(8) . . ?
O00K C00A N0 113.0(11) . . ?
O00K C00A C00W 124.3(13) . . ?
N0 C00A C00W 117.8(11) . . ?
C9 N00C C3 115.2(10) . . ?
C9 N00C C001 122.1(8) . . ?
C3 N00C C001 115.8(9) . . ?
C8 C00G C008 120.8(9) . . ?
C8 C00G C7 124.9(9) . . ?
C008 C00G C7 113.9(7) . . ?
C013 C00J C2 121.8(8) . . ?
C013 C00J C6 124.2(9) . . ?
C2 C00J C6 114.0(8) . . ?
C00U C00M C4 122.5(9) . . ?
C00U C00M C010 120.6(10) . . ?
C4 C00M C010 116.5(10) . . ?
C2 C00N C00S 127.4(11) . . ?
C2 C00N C09 112.5(9) . . ?
C00S C00N C09 119.0(10) . . ?
C00Q N01 C1 127.5(9) . . ?
C00Q N01 C00V 119.7(8) . . ?
C1 N01 C00V 104.3(8) . . ?
C010 N0 C00A 123.7(9) . . ?
C7 C09 C00N 117.4(10) . . ?
N00C C001 C0 100.1(7) . . ?
C001 C0 C011 104.1(8) . . ?
C00R C00P C8 118.5(7) . . ?
C00R C00P C00U 117.5(8) . . ?
C8 C00P C00U 122.7(8) . . ?
C4 C00Q N01 124.0(9) . . ?
C4 C00Q C8 123.4(9) . . ?
N01 C00Q C8 112.3(8) . . ?
C00Y C00R C00P 122.0(8) . . ?
C00Y C00R C012 120.6(8) . . ?
C00P C00R C012 116.4(7) . . ?
O00L C00S N3 116.8(7) . . ?
O00L C00S C00N 128.1(9) . . ?
N3 C00S C00N 113.5(8) . . ?
C00W C00T C00Y 121.1(10) . . ?
C00W C00U C00M 129.5(10) . . ?
C00W C00U C00P 113.0(9) . . ?
C00M C00U C00P 117.4(10) . . ?
N01 C00V C00X 105.6(8) . . ?
C00T C00W C00U 129.7(9) . . ?
C00T C00W C00A 116.6(10) . . ?
C00U C00W C00A 112.9(10) . . ?
C5 C00X C00V 95.2(10) . . ?
C00R C00Y C00T 115.3(10) . . ?
O00O C010 N0 116.9(10) . . ?
O00O C010 C00M 128.2(11) . . ?
N0 C010 C00M 114.9(10) . . ?
C3 C011 C0 96.3(7) . . ?
C9 C012 C008 125.8(8) . . ?
C9 C012 C00R 117.9(8) . . ?
C008 C012 C00R 115.8(7) . . ?
C00J C013 C9 119.3(9) . . ?

loop_
_geom_bond_atom_site_label_1
_geom_bond_atom_site_label_2
_geom_bond_distance
_geom_bond_site_symmetry_2
_geom_bond_publ_flag
C1 C5 1.411(16) . ?
C1 N01 1.478(13) . ?
C2 C008 1.312(10) . ?
C2 C00N 1.427(16) . ?
C2 C00J 1.470(13) . ?
N3 C00S 1.329(11) . ?
N3 C6 1.343(14) . ?
C3 N00C 1.386(13) . ?
C3 C011 1.580(14) . ?
C4 C00M 1.362(15) . ?
C4 C00Q 1.390(13) . ?
C5 C00X 1.311(17) . ?
C6 O00B 1.232(15) . ?
C6 C00J 1.543(13) . ?
C7 C09 1.288(12) . ?
C7 C00G 1.467(13) . ?
C008 C012 1.376(13) . ?
C008 C00G 1.433(13) . ?
C8 C00G 1.312(12) . ?
C8 C00P 1.448(14) . ?
C8 C00Q 1.520(14) . ?
C9 N00C 1.298(15) . ?
C9 C012 1.344(13) . ?
C9 C013 1.484(13) . ?
C00A O00K 1.26(2) . ?
C00A N0 1.434(18) . ?
C00A C00W 1.478(15) . ?
N00C C001 1.429(14) . ?
C00J C013 1.362(15) . ?
O00L C00S 1.186(11) . ?
C00M C00U 1.320(17) . ?
C00M C010 1.413(13) . ?
C00N C00S 1.428(13) . ?
C00N C09 1.525(17) . ?
O00O C010 1.149(15) . ?
N01 C00Q 1.407(14) . ?
N01 C00V 1.513(15) . ?
N0 C010 1.347(16) . ?
C001 C0 1.554(14) . ?
C0 C011 1.597(13) . ?
C00P C00R 1.410(13) . ?
C00P C00U 1.555(13) . ?
C00R C00Y 1.378(16) . ?
C00R C012 1.587(11) . ?
C00T C00W 1.270(14) . ?
C00T C00Y 1.472(14) . ?
C00U C00W 1.302(16) . ?
C00V C00X 1.529(17) . ?
